data_3500152
loop_
_publ_author_name
'Junhui Luo'
'Guodong Li'

_publ_section_title
;
 CdO supercell for (001)/<100> shear
;
_journal_name_full 'Personal communication to COD'
_journal_year 2026
_chemical_formula_iupac 'O16 Cd16'
_chemical_formula_moiety 'O16 Cd16'
_chemical_formula_sum 'Cd16 O16'
_chemical_formula_weight 2054.560
_space_group_crystal_system tetragonal
_space_group_IT_number 1
_space_group_name_Hall 'P 1'
_space_group_name_H-M_alt 'P 1'
_symmetry_space_group_name_Hall 'P 1'
_symmetry_space_group_name_H-M 'P 1'
_cell_angle_alpha 90.0000
_cell_angle_beta 90.0000
_cell_angle_gamma 90.0000
_cell_formula_units_Z 1
_cell_length_a 9.5648
_cell_length_b 4.7824
_cell_length_c 9.5648
_cell_volume 437.520
_diffrn_measurement_device_type EDIT-ENTRY
_exptl_crystal_density_diffrn 7.7977
_exptl_crystal_density_method calculated
_exptl_crystal_description EDIT-ENTRY
_cod_data_source_file shear_001__100_.cif
_cod_data_source_block I
_cod_depositor_comments 'Add _publ_section_title'
_cod_original_cell_volume 437.5198
_cod_original_formula_sum 'O16 Cd16'
_cod_database_code 3500152

loop_
_space_group_symop_operation_xyz
+x,+y,+z

loop_
_atom_site_label
_atom_site_type_symbol
_atom_site_fract_x
_atom_site_fract_y
_atom_site_fract_z
O1 O 0.000000 0.500000 0.000000
O2 O 0.250000 0.500000 0.250000
O3 O 0.000000 0.000000 0.250000
O4 O 0.250000 0.000000 0.000000
O5 O 0.500000 0.500000 0.000000
O6 O 0.750000 0.500000 0.250000
O7 O 0.500000 0.000000 0.250000
O8 O 0.750000 0.000000 0.000000
O9 O 0.000000 0.500000 0.500000
O10 O 0.250000 0.500000 0.750000
O11 O 0.000000 0.000000 0.750000
O12 O 0.250000 0.000000 0.500000
O13 O 0.500000 0.500000 0.500000
O14 O 0.750000 0.500000 0.750000
O15 O 0.500000 0.000000 0.750000
O16 O 0.750000 0.000000 0.500000
Cd1 Cd 0.000000 0.000000 0.000000
Cd2 Cd 0.000000 0.500000 0.250000
Cd3 Cd 0.250000 0.000000 0.250000
Cd4 Cd 0.250000 0.500000 0.000000
Cd5 Cd 0.500000 0.000000 0.000000
Cd6 Cd 0.500000 0.500000 0.250000
Cd7 Cd 0.750000 0.000000 0.250000
Cd8 Cd 0.750000 0.500000 0.000000
Cd9 Cd 0.000000 0.000000 0.500000
Cd10 Cd 0.000000 0.500000 0.750000
Cd11 Cd 0.250000 0.000000 0.750000
Cd12 Cd 0.250000 0.500000 0.500000
Cd13 Cd 0.500000 0.000000 0.500000
Cd14 Cd 0.500000 0.500000 0.750000
Cd15 Cd 0.750000 0.000000 0.750000
Cd16 Cd 0.750000 0.500000 0.500000
